data_4087198
loop_
_publ_author_name
'Hupf, Emanuel'
'Do, Truong Giang'
'Nordheider, Andreas'
'Wehrhahn, Maren'
'Sanz Camacho, Paula'
'Ashbrook, Sharon E.'
'Lork, Enno'
'Slawin, Alexandra M. Z.'
'Mebs, Stefan'
'Woollins, J. Derek'
'Beckmann, Jens'

_publ_section_title
;
 Selective Oxidation and Functionalization of
 6-Diphenylphosphinoacenaphthyl-5-tellurenyl Species 6-Ph2P-Ace-5-TeX (X =
 Mes, Cl, O3SCF3). Various Types of P--E&#x00B7;&#x00B7;&#x00B7;Te(II,IV)
 Bonding Situations (E = O, S, Se)
;
_journal_name_full Organometallics
_journal_paper_doi 10.1021/acs.organomet.7b00133
_journal_year 2017
_chemical_formula_sum 'C24 H18 Cl P Se Te'
_chemical_formula_weight 579.36
_chemical_name_systematic
; 
 ? 
;
_space_group_IT_number 14
_symmetry_cell_setting monoclinic
_symmetry_space_group_name_Hall '-P 2ybc'
_symmetry_space_group_name_H-M 'P 1 21/c 1'
_atom_sites_solution_hydrogens geom
_atom_sites_solution_primary direct
_atom_sites_solution_secondary difmap
_audit_creation_method SHELXL-97
_cell_angle_alpha 90.00
_cell_angle_beta 104.2850(10)
_cell_angle_gamma 90.00
_cell_formula_units_Z 4
_cell_length_a 9.6579(3)
_cell_length_b 15.1202(4)
_cell_length_c 14.9320(4)
_cell_measurement_reflns_used 9894
_cell_measurement_temperature 100
_cell_measurement_theta_max 39.13
_cell_measurement_theta_min 2.56
_cell_volume 2113.09(10)
_computing_cell_refinement 'Bruker SAINT'
_computing_data_collection 'Bruker APEX2'
_computing_data_reduction 'Bruker SAINT'
_computing_molecular_graphics Diamond
_computing_publication_material WinGX
_computing_structure_refinement 'SHELXL-2013 (Sheldrick 2013)'
_computing_structure_solution 'SHELXS-97 (Sheldrick 2008)'
_diffrn_ambient_temperature 100
_diffrn_measured_fraction_theta_full 0.998
_diffrn_measured_fraction_theta_max 0.998
_diffrn_measurement_device_type 'Bruker Venture D8'
_diffrn_measurement_method '2\q/\w scans'
_diffrn_radiation_monochromator graphite
_diffrn_radiation_source 'fine-focus sealed tube'
_diffrn_radiation_type MoK\a
_diffrn_radiation_wavelength 0.71073
_diffrn_reflns_av_R_equivalents 0.0364
_diffrn_reflns_av_sigmaI/netI 0.0227
_diffrn_reflns_limit_h_max 17
_diffrn_reflns_limit_h_min -17
_diffrn_reflns_limit_k_max 27
_diffrn_reflns_limit_k_min -27
_diffrn_reflns_limit_l_max 26
_diffrn_reflns_limit_l_min -26
_diffrn_reflns_number 111201
_diffrn_reflns_theta_full 39.59
_diffrn_reflns_theta_max 39.59
_diffrn_reflns_theta_min 2.56
_exptl_absorpt_coefficient_mu 3.340
_exptl_absorpt_correction_T_max 0.7478
_exptl_absorpt_correction_T_min 0.6175
_exptl_absorpt_correction_type empirical
_exptl_absorpt_process_details 'SADABS (Bruker, 2000)'
_exptl_crystal_colour yellow
_exptl_crystal_density_diffrn 1.821
_exptl_crystal_density_method 'not measured'
_exptl_crystal_description block
_exptl_crystal_F_000 1120
_exptl_crystal_size_max 0.09
_exptl_crystal_size_mid 0.07
_exptl_crystal_size_min 0.04
_refine_diff_density_max 1.111
_refine_diff_density_min -0.848
_refine_diff_density_rms 0.175
_refine_ls_extinction_method none
_refine_ls_goodness_of_fit_ref 1.109
_refine_ls_hydrogen_treatment constr
_refine_ls_matrix_type full
_refine_ls_number_parameters 271
_refine_ls_number_reflns 12727
_refine_ls_number_restraints 0
_refine_ls_restrained_S_all 1.109
_refine_ls_R_factor_all 0.0510
_refine_ls_R_factor_gt 0.0386
_refine_ls_shift/su_max 0.006
_refine_ls_shift/su_mean 0.000
_refine_ls_structure_factor_coef Fsqd
_refine_ls_weighting_details 'calc w=1/[\s^2^(Fo^2^)+(0.0430P)^2^+4.4120P] where P=(Fo^2^+2Fc^2^)/3'
_refine_ls_weighting_scheme calc
_refine_ls_wR_factor_gt 0.1021
_refine_ls_wR_factor_ref 0.1074
_reflns_number_gt 10677
_reflns_number_total 12727
_reflns_threshold_expression >2sigma(I)
_cod_data_source_file om7b00133_si_002.cif
_cod_data_source_block 2Se
_cod_depositor_comments
;
The following automatic conversions were performed:

'_symmetry_cell_setting' value 'Monoclinic' changed to 'monoclinic'
according to
/home/data/users/saulius/crontab/automatic-downloads/rss-feeds/ACS/lib/dictionaries/cif_core.dic
dictionary named 'cif_core.dic' version 2.4.2 from 2011-04-26.

Automatic conversion script
Id: cif_fix_values 4973 2017-02-22 13:04:09Z antanas 
;
_cod_original_sg_symbol_H-M P2(1)/c
_cod_database_code 4087198

loop_
_symmetry_equiv_pos_as_xyz
'x, y, z'
'-x, y+1/2, -z+1/2'
'-x, -y, -z'
'x, -y-1/2, z-1/2'

loop_
_atom_site_label
_atom_site_type_symbol
_atom_site_fract_x
_atom_site_fract_y
_atom_site_fract_z
_atom_site_U_iso_or_equiv
_atom_site_adp_type
_atom_site_occupancy
_atom_site_symmetry_multiplicity
_atom_site_calc_flag
_atom_site_refinement_flags
_atom_site_disorder_assembly
_atom_site_disorder_group
Te1' Te 0.3220(5) 0.2937(5) 0.8587(5) 0.0241(9) Uani 0.10 1 d P A -1
Se1' Se 0.6014(7) 0.2782(6) 0.8404(5) 0.0336(13) Uani 0.10 1 d P A 1
Te1 Te 0.29379(5) 0.29017(4) 0.86193(5) 0.01450(6) Uani 0.90 1 d P A 1
Se1 Se 0.57203(5) 0.27511(4) 0.84914(4) 0.01553(7) Uani 0.90 1 d P A 1
Cl1 Cl 0.03324(5) 0.29689(4) 0.88186(4) 0.02162(9) Uani 1 1 d . A 1
P1 P 0.48517(5) 0.23576(3) 0.70702(3) 0.01379(8) Uani 1 1 d . . .
C19 C 0.3007(2) 0.38917(12) 0.67425(12) 0.0138(3) Uani 1 1 d . . .
C14 C 0.2501(2) 0.46069(12) 0.61327(13) 0.0154(3) Uani 1 1 d . A .
C18 C 0.3912(2) 0.32758(12) 0.64152(12) 0.0141(3) Uani 1 1 d . A .
C13 C 0.1617(2) 0.52988(13) 0.63091(15) 0.0186(3) Uani 1 1 d . . .
C20 C 0.6286(2) 0.20533(15) 0.65551(15) 0.0203(4) Uani 1 1 d . A .
C21 C 0.7579(3) 0.25257(18) 0.6797(2) 0.0283(5) Uani 1 1 d . . .
H21 H 0.7727 0.2950 0.7262 0.034 Uiso 1 1 calc R A .
C30 C 0.3723(2) 0.14018(12) 0.69599(13) 0.0147(3) Uani 1 1 d . A .
C11 C 0.1720(2) 0.46083(14) 0.77602(15) 0.0203(3) Uani 1 1 d . . .
H11 H 0.1470 0.4618 0.8323 0.024 Uiso 1 1 calc R A .
C17 C 0.4224(2) 0.34169(13) 0.55626(13) 0.0168(3) Uani 1 1 d . . .
H17 H 0.4824 0.3017 0.5371 0.020 Uiso 1 1 calc R A .
C10 C 0.2552(2) 0.39104(13) 0.75872(13) 0.0157(3) Uani 1 1 d . A .
C15 C 0.2819(2) 0.47297(13) 0.52642(14) 0.0176(3) Uani 1 1 d . . .
C31 C 0.2468(2) 0.13366(14) 0.62654(16) 0.0210(4) Uani 1 1 d . . .
H31 H 0.2166 0.1805 0.5861 0.025 Uiso 1 1 calc R A .
C35 C 0.4187(2) 0.06936(13) 0.75606(14) 0.0192(3) Uani 1 1 d . . .
H35 H 0.5044 0.0733 0.8010 0.023 Uiso 1 1 calc R A .
C1 C 0.1270(2) 0.59281(14) 0.54986(17) 0.0228(4) Uani 1 1 d . A .
H1A H 0.1578 0.6524 0.5692 0.027 Uiso 1 1 calc R . .
H1B H 0.0252 0.5934 0.5216 0.027 Uiso 1 1 calc R . .
C2 C 0.2109(3) 0.55618(15) 0.48163(17) 0.0232(4) Uani 1 1 d . A .
H2A H 0.1467 0.5431 0.4222 0.028 Uiso 1 1 calc R . .
H2B H 0.2817 0.5986 0.4727 0.028 Uiso 1 1 calc R . .
C12 C 0.1233(3) 0.53038(14) 0.71319(17) 0.0226(4) Uani 1 1 d . A .
H12 H 0.0666 0.5754 0.7273 0.027 Uiso 1 1 calc R . .
C25 C 0.6087(3) 0.13874(19) 0.58865(16) 0.0267(5) Uani 1 1 d . . .
H25 H 0.5247 0.1058 0.5744 0.032 Uiso 1 1 calc R A .
C16 C 0.3678(2) 0.41323(14) 0.49734(14) 0.0192(3) Uani 1 1 d . A .
H16 H 0.3897 0.4196 0.4404 0.023 Uiso 1 1 calc R . .
C32 C 0.1666(3) 0.05595(16) 0.6182(2) 0.0274(5) Uani 1 1 d . A .
H32 H 0.0835 0.0505 0.5712 0.033 Uiso 1 1 calc R . .
C33 C 0.2105(3) -0.01333(15) 0.6797(2) 0.0280(5) Uani 1 1 d . . .
H33 H 0.1552 -0.0643 0.6749 0.034 Uiso 1 1 calc R A .
C34 C 0.3368(3) -0.00670(14) 0.74853(17) 0.0250(4) Uani 1 1 d . A .
H34 H 0.3662 -0.0533 0.7894 0.030 Uiso 1 1 calc R . .
C23 C 0.8408(4) 0.1719(3) 0.5642(2) 0.0453(9) Uani 1 1 d . . .
H23 H 0.9098 0.1626 0.5314 0.054 Uiso 1 1 calc R A .
C24 C 0.7166(3) 0.1224(2) 0.54357(19) 0.0380(7) Uani 1 1 d . A .
H24 H 0.7049 0.0779 0.4993 0.046 Uiso 1 1 calc R . .
C22 C 0.8632(3) 0.2352(2) 0.6334(3) 0.0414(8) Uani 1 1 d . A .
H22 H 0.9491 0.2661 0.6489 0.050 Uiso 1 1 calc R . .

loop_
_atom_site_aniso_label
_atom_site_aniso_U_11
_atom_site_aniso_U_22
_atom_site_aniso_U_33
_atom_site_aniso_U_23
_atom_site_aniso_U_13
_atom_site_aniso_U_12
Te1' 0.034(2) 0.0219(9) 0.0163(9) -0.0001(6) 0.0055(15) -0.0051(16)
Se1' 0.038(3) 0.0336(18) 0.029(2) 0.0076(13) 0.0072(19) -0.002(2)
Te1 0.01646(13) 0.01645(11) 0.01124(8) 0.00027(7) 0.00466(9) 0.00172(10)
Se1 0.01377(15) 0.01955(13) 0.01188(13) 0.00069(10) 0.00054(10) -0.00018(11)
Cl1 0.01320(17) 0.0339(3) 0.0210(2) 0.00595(18) 0.01046(15) 0.00459(16)
P1 0.01446(19) 0.01413(18) 0.01262(18) 0.00165(14) 0.00306(14) 0.00198(15)
C19 0.0143(7) 0.0120(6) 0.0144(6) 0.0002(5) 0.0020(5) 0.0001(5)
C14 0.0142(7) 0.0130(6) 0.0172(7) 0.0012(5) 0.0007(5) -0.0011(5)
C18 0.0155(7) 0.0132(6) 0.0129(6) 0.0014(5) 0.0022(5) 0.0009(5)
C13 0.0177(8) 0.0117(6) 0.0245(9) 0.0011(6) 0.0016(6) 0.0007(6)
C20 0.0182(8) 0.0236(9) 0.0212(8) 0.0080(7) 0.0086(7) 0.0083(7)
C21 0.0191(9) 0.0279(10) 0.0402(13) 0.0135(10) 0.0117(9) 0.0069(8)
C30 0.0168(7) 0.0133(6) 0.0141(6) 0.0000(5) 0.0039(5) 0.0027(5)
C11 0.0236(9) 0.0158(7) 0.0222(8) -0.0035(6) 0.0070(7) 0.0028(6)
C17 0.0209(8) 0.0159(7) 0.0139(7) 0.0013(5) 0.0048(6) 0.0010(6)
C10 0.0169(7) 0.0139(7) 0.0159(7) -0.0007(5) 0.0033(6) 0.0009(5)
C15 0.0177(8) 0.0149(7) 0.0181(7) 0.0045(6) 0.0004(6) -0.0018(6)
C31 0.0205(8) 0.0164(7) 0.0228(9) 0.0004(6) -0.0008(7) 0.0024(6)
C35 0.0230(9) 0.0144(7) 0.0185(8) 0.0022(6) 0.0022(6) 0.0030(6)
C1 0.0201(9) 0.0147(7) 0.0308(10) 0.0051(7) 0.0007(7) 0.0010(6)
C2 0.0230(9) 0.0184(8) 0.0263(10) 0.0095(7) 0.0021(7) 0.0017(7)
C12 0.0252(9) 0.0137(7) 0.0290(10) -0.0011(7) 0.0070(8) 0.0040(7)
C25 0.0276(10) 0.0361(12) 0.0177(8) 0.0039(8) 0.0084(7) 0.0156(9)
C16 0.0231(9) 0.0189(8) 0.0151(7) 0.0046(6) 0.0040(6) 0.0010(6)
C32 0.0192(9) 0.0192(9) 0.0387(12) -0.0025(8) -0.0028(8) 0.0007(7)
C33 0.0260(10) 0.0148(8) 0.0417(13) -0.0012(8) 0.0057(9) -0.0012(7)
C34 0.0319(11) 0.0134(7) 0.0286(10) 0.0026(7) 0.0054(8) 0.0011(7)
C23 0.0384(15) 0.065(2) 0.0425(15) 0.0344(15) 0.0289(13) 0.0339(15)
C24 0.0428(15) 0.0544(18) 0.0215(10) 0.0127(11) 0.0170(10) 0.0305(14)
C22 0.0252(11) 0.0486(17) 0.0579(19) 0.0308(15) 0.0245(13) 0.0170(11)

loop_
_atom_type_symbol
_atom_type_description
_atom_type_scat_dispersion_real
_atom_type_scat_dispersion_imag
_atom_type_scat_source
C C 0.0033 0.0016 'International Tables Vol C Tables 4.2.6.8 and 6.1.1.4'
H H 0.0000 0.0000 'International Tables Vol C Tables 4.2.6.8 and 6.1.1.4'
P P 0.1023 0.0942 'International Tables Vol C Tables 4.2.6.8 and 6.1.1.4'
Cl Cl 0.1484 0.1585 'International Tables Vol C Tables 4.2.6.8 and 6.1.1.4'
Se Se -0.0929 2.2259 'International Tables Vol C Tables 4.2.6.8 and 6.1.1.4'
Te Te -0.5308 1.6751 'International Tables Vol C Tables 4.2.6.8 and 6.1.1.4'

loop_
_geom_angle_atom_site_label_1
_geom_angle_atom_site_label_2
_geom_angle_atom_site_label_3
_geom_angle
C10 Te1' Se1 100.01(19)
C10 Te1' Se1' 97.2(2)
Se1 Te1' Se1' 2.81(17)
P1 Se1' Te1' 79.5(3)
C10 Te1 Cl1 93.05(6)
C10 Te1 Se1 90.48(6)
Cl1 Te1 Se1 176.46(3)
P1 Se1 Te1' 86.55(17)
P1 Se1 Te1 86.67(3)
Te1' Se1 Te1 1.91(18)
C30 P1 C20 105.59(10)
C30 P1 C18 110.90(9)
C20 P1 C18 107.52(9)
C30 P1 Se1' 119.80(19)
C20 P1 Se1' 101.11(18)
C18 P1 Se1' 110.7(2)
C30 P1 Se1 113.04(6)
C20 P1 Se1 109.63(8)
C18 P1 Se1 109.92(6)
Se1' P1 Se1 9.14(14)
C14 C19 C10 114.67(17)
C14 C19 C18 114.54(17)
C10 C19 C18 130.77(16)
C13 C14 C15 110.49(17)
C13 C14 C19 124.83(19)
C15 C14 C19 124.68(18)
C17 C18 C19 119.70(16)
C17 C18 P1 114.76(14)
C19 C18 P1 125.28(14)
C12 C13 C14 118.73(18)
C12 C13 C1 131.3(2)
C14 C13 C1 109.95(19)
C25 C20 C21 120.4(2)
C25 C20 P1 120.27(19)
C21 C20 P1 119.20(19)
C22 C21 C20 119.3(3)
C31 C30 C35 120.42(19)
C31 C30 P1 121.59(15)
C35 C30 P1 117.87(15)
C10 C11 C12 123.8(2)
C18 C17 C16 123.70(19)
C11 C10 C19 119.68(18)
C11 C10 Te1' 119.7(2)
C19 C10 Te1' 120.6(2)
C11 C10 Te1 114.49(15)
C19 C10 Te1 125.74(13)
Te1' C10 Te1 7.86(12)
C16 C15 C14 119.31(17)
C16 C15 C2 130.9(2)
C14 C15 C2 109.78(19)
C30 C31 C32 119.2(2)
C34 C35 C30 119.9(2)
C13 C1 C2 104.63(17)
C15 C2 C1 105.08(18)
C13 C12 C11 118.26(19)
C24 C25 C20 119.0(3)
C15 C16 C17 118.05(19)
C33 C32 C31 120.3(2)
C32 C33 C34 120.2(2)
C35 C34 C33 119.9(2)
C24 C23 C22 120.5(3)
C23 C24 C25 120.5(3)
C23 C22 C21 120.2(3)

loop_
_geom_bond_atom_site_label_1
_geom_bond_atom_site_label_2
_geom_bond_distance
Te1' C10 2.082(7)
Te1' Se1 2.470(4)
Te1' Se1' 2.788(7)
Se1' P1 2.130(8)
Te1 C10 2.135(2)
Te1 Cl1 2.6078(6)
Te1 Se1 2.7501(6)
Se1 P1 2.1640(8)
P1 C30 1.793(2)
P1 C20 1.802(2)
P1 C18 1.8081(18)
C19 C14 1.420(3)
C19 C10 1.434(3)
C19 C18 1.443(3)
C14 C13 1.416(3)
C14 C15 1.416(3)
C18 C17 1.395(3)
C13 C12 1.368(3)
C13 C1 1.511(3)
C20 C25 1.397(4)
C20 C21 1.406(4)
C21 C22 1.389(4)
C30 C31 1.391(3)
C30 C35 1.398(3)
C11 C10 1.389(3)
C11 C12 1.411(3)
C17 C16 1.412(3)
C15 C16 1.368(3)
C15 C2 1.508(3)
C31 C32 1.395(3)
C35 C34 1.385(3)
C1 C2 1.552(4)
C25 C24 1.396(3)
C32 C33 1.389(4)
C33 C34 1.391(4)
C23 C24 1.382(6)
C23 C22 1.386(6)
